data_7207146
loop_
_publ_author_name
'Kong, Guo-Qiang'
'Wu, Chuan-De'

_publ_section_title
;
 Five coordination networks based on zwitterionic ligands: synthesis,
 crystal structures and optical properties
;
_journal_issue 3
_journal_name_full CrystEngComm
_journal_page_first 847
_journal_paper_doi 10.1039/c1ce06052j
_journal_volume 14
_journal_year 2012
_chemical_formula_sum 'C16 H12 Cd N2 O8'
_chemical_formula_weight 472.68
_chemical_name_systematic
;
?
;
_space_group_IT_number 13
_symmetry_cell_setting monoclinic
_symmetry_space_group_name_Hall '-P 2yc'
_symmetry_space_group_name_H-M 'P 1 2/c 1'
_atom_sites_solution_hydrogens geom
_atom_sites_solution_primary direct
_atom_sites_solution_secondary difmap
_audit_creation_method SHELXL-97
_cell_angle_alpha 90.00
_cell_angle_beta 102.523(6)
_cell_angle_gamma 90.00
_cell_formula_units_Z 2
_cell_length_a 7.8622(5)
_cell_length_b 7.8443(4)
_cell_length_c 14.2865(9)
_cell_measurement_reflns_used 6024
_cell_measurement_temperature 293(2)
_cell_measurement_theta_max 26.37
_cell_measurement_theta_min 2.98
_cell_volume 860.14(9)
_computing_cell_refinement 'CrysAlisPro (Oxford Diffraction Ltd., 2010)'
_computing_data_collection 'CrysAlisPro (Oxford Diffraction Ltd., 2010)'
_computing_data_reduction 'CrysAlisPro (Oxford Diffraction Ltd., 2010)'
_computing_structure_refinement 'SHELXL-97 (Sheldrick, 1997)'
_computing_structure_solution 'SHELXS-97 (Sheldrick, 1990)'
_diffrn_ambient_temperature 293(2)
_diffrn_detector_area_resol_mean 10.3592
_diffrn_measured_fraction_theta_full 0.998
_diffrn_measured_fraction_theta_max 0.998
_diffrn_measurement_device_type 'Xcalibur, Atlas, Gemini ultra'
_diffrn_measurement_method '\w scans'
_diffrn_radiation_monochromator graphite
_diffrn_radiation_source 'fine-focus sealed tube'
_diffrn_radiation_type MoK\a
_diffrn_radiation_wavelength 0.71073
_diffrn_reflns_av_R_equivalents 0.0359
_diffrn_reflns_av_sigmaI/netI 0.0338
_diffrn_reflns_limit_h_max 9
_diffrn_reflns_limit_h_min -9
_diffrn_reflns_limit_k_max 9
_diffrn_reflns_limit_k_min -8
_diffrn_reflns_limit_l_max 16
_diffrn_reflns_limit_l_min -17
_diffrn_reflns_number 6024
_diffrn_reflns_theta_full 26.37
_diffrn_reflns_theta_max 26.37
_diffrn_reflns_theta_min 2.98
_diffrn_standards_interval_count none
_diffrn_standards_interval_time none
_diffrn_standards_number none
_exptl_absorpt_coefficient_mu 1.319
_exptl_absorpt_correction_T_max 0.876
_exptl_absorpt_correction_T_min 0.764
_exptl_absorpt_correction_type empirical
_exptl_absorpt_process_details CrysAlisPro
_exptl_crystal_colour colorless
_exptl_crystal_density_diffrn 1.825
_exptl_crystal_density_method 'not measured'
_exptl_crystal_description block
_exptl_crystal_F_000 468
_exptl_crystal_size_max 0.43
_exptl_crystal_size_mid 0.17
_exptl_crystal_size_min 0.10
_refine_diff_density_max 2.737
_refine_diff_density_min -1.329
_refine_diff_density_rms 0.114
_refine_ls_extinction_method none
_refine_ls_goodness_of_fit_ref 1.126
_refine_ls_hydrogen_treatment constr
_refine_ls_matrix_type full
_refine_ls_number_parameters 123
_refine_ls_number_reflns 1754
_refine_ls_number_restraints 0
_refine_ls_restrained_S_all 1.126
_refine_ls_R_factor_all 0.0510
_refine_ls_R_factor_gt 0.0452
_refine_ls_shift/su_max 0.000
_refine_ls_shift/su_mean 0.000
_refine_ls_structure_factor_coef Fsqd
_refine_ls_weighting_details 'calc w=1/[\s^2^(Fo^2^)+(0.0163P)^2^+5.2920P] where P=(Fo^2^+2Fc^2^)/3'
_refine_ls_weighting_scheme calc
_refine_ls_wR_factor_gt 0.1035
_refine_ls_wR_factor_ref 0.1065
_reflns_number_gt 1603
_reflns_number_total 1754
_reflns_threshold_expression >2sigma(I)
_cod_data_source_file c1ce06052j.txt
_cod_data_source_block New5
_cod_original_sg_symbol_H-M P2/c
_cod_database_code 7207146

loop_
_symmetry_equiv_pos_as_xyz
'x, y, z'
'-x, y, -z+1/2'
'-x, -y, -z'
'x, -y, z-1/2'

loop_
_atom_site_label
_atom_site_type_symbol
_atom_site_fract_x
_atom_site_fract_y
_atom_site_fract_z
_atom_site_U_iso_or_equiv
_atom_site_adp_type
_atom_site_occupancy
_atom_site_symmetry_multiplicity
_atom_site_calc_flag
_atom_site_refinement_flags
Cd1 Cd -0.5000 1.30076(7) 0.2500 0.03348(19) Uani 1 2 d S
O1 O -0.0881(6) 1.2621(5) 0.3783(4) 0.0582(13) Uani 1 1 d .
O2 O -0.3005(6) 1.1060(6) 0.2936(4) 0.0624(14) Uani 1 1 d .
O3 O 0.3311(6) 0.5169(5) 0.2999(3) 0.0480(11) Uani 1 1 d .
O4 O 0.4301(5) 0.3176(5) 0.4067(3) 0.0495(11) Uani 1 1 d .
N1 N 0.1386(6) 0.6710(5) 0.4139(3) 0.0309(10) Uani 1 1 d .
C1 C -0.1511(8) 1.1285(7) 0.3426(4) 0.0389(13) Uani 1 1 d .
C2 C -0.0437(7) 0.9677(7) 0.3639(4) 0.0335(12) Uani 1 1 d .
C3 C -0.1218(7) 0.8107(7) 0.3426(4) 0.0340(12) Uani 1 1 d .
H3A H -0.2383 0.8052 0.3111 0.041 Uiso 1 1 calc R
C4 C -0.0298(7) 0.6623(6) 0.3672(4) 0.0334(12) Uani 1 1 d .
H4A H -0.0831 0.5571 0.3519 0.040 Uiso 1 1 calc R
C5 C 0.2192(7) 0.8224(7) 0.4312(4) 0.0378(13) Uani 1 1 d .
H5A H 0.3371 0.8254 0.4602 0.045 Uiso 1 1 calc R
C6 C 0.1321(7) 0.9717(8) 0.4073(4) 0.0408(14) Uani 1 1 d .
H6A H 0.1899 1.0753 0.4199 0.049 Uiso 1 1 calc R
C7 C 0.2335(8) 0.5135(7) 0.4476(4) 0.0380(13) Uani 1 1 d .
H7A H 0.1508 0.4268 0.4569 0.046 Uiso 1 1 calc R
H7B H 0.3111 0.5349 0.5092 0.046 Uiso 1 1 calc R
C8 C 0.3395(7) 0.4464(7) 0.3782(4) 0.0374(13) Uani 1 1 d .

loop_
_atom_site_aniso_label
_atom_site_aniso_U_11
_atom_site_aniso_U_22
_atom_site_aniso_U_33
_atom_site_aniso_U_23
_atom_site_aniso_U_13
_atom_site_aniso_U_12
Cd1 0.0298(3) 0.0256(3) 0.0439(3) 0.000 0.0057(2) 0.000
O1 0.065(3) 0.023(2) 0.080(3) -0.005(2) 0.000(3) 0.006(2)
O2 0.044(3) 0.044(3) 0.090(4) -0.003(3) -0.006(2) 0.016(2)
O3 0.059(3) 0.036(2) 0.053(3) 0.003(2) 0.021(2) 0.011(2)
O4 0.043(2) 0.041(2) 0.061(3) 0.001(2) 0.004(2) 0.019(2)
N1 0.034(2) 0.024(2) 0.034(2) 0.0015(18) 0.0078(19) 0.0057(18)
C1 0.042(3) 0.034(3) 0.041(3) 0.001(3) 0.010(3) 0.006(3)
C2 0.036(3) 0.031(3) 0.033(3) -0.002(2) 0.007(2) 0.000(2)
C3 0.031(3) 0.029(3) 0.040(3) 0.000(2) 0.004(2) 0.008(2)
C4 0.037(3) 0.020(2) 0.043(3) -0.004(2) 0.008(2) -0.003(2)
C5 0.033(3) 0.032(3) 0.047(3) -0.010(3) 0.004(2) -0.006(2)
C6 0.035(3) 0.034(3) 0.052(4) 0.000(3) 0.005(3) 0.001(3)
C7 0.041(3) 0.030(3) 0.041(3) 0.006(2) 0.007(3) 0.010(2)
C8 0.027(3) 0.032(3) 0.050(4) -0.009(3) 0.002(2) 0.003(2)

loop_
_atom_type_symbol
_atom_type_description
_atom_type_scat_dispersion_real
_atom_type_scat_dispersion_imag
_atom_type_scat_source
C C 0.0033 0.0016 'International Tables Vol C Tables 4.2.6.8 and 6.1.1.4'
H H 0.0000 0.0000 'International Tables Vol C Tables 4.2.6.8 and 6.1.1.4'
Cd Cd -0.8075 1.2024 'International Tables Vol C Tables 4.2.6.8 and 6.1.1.4'
N N 0.0061 0.0033 'International Tables Vol C Tables 4.2.6.8 and 6.1.1.4'
O O 0.0106 0.0060 'International Tables Vol C Tables 4.2.6.8 and 6.1.1.4'

loop_
_geom_angle_atom_site_label_1
_geom_angle_atom_site_label_2
_geom_angle_atom_site_label_3
_geom_angle
_geom_angle_site_symmetry_1
_geom_angle_site_symmetry_3
O2 Cd1 O2 91.1(3) 2_455 .
O2 Cd1 O3 146.60(17) 2_455 2_565
O2 Cd1 O3 99.94(18) . 2_565
O2 Cd1 O3 99.94(18) 2_455 1_465
O2 Cd1 O3 146.60(17) . 1_465
O3 Cd1 O3 88.0(2) 2_565 1_465
O2 Cd1 O4 90.50(18) 2_455 1_465
O2 Cd1 O4 93.87(17) . 1_465
O3 Cd1 O4 119.73(15) 2_565 1_465
O3 Cd1 O4 54.95(14) 1_465 1_465
O2 Cd1 O4 93.87(17) 2_455 2_565
O2 Cd1 O4 90.50(18) . 2_565
O3 Cd1 O4 54.95(14) 2_565 2_565
O3 Cd1 O4 119.73(15) 1_465 2_565
O4 Cd1 O4 173.8(2) 1_465 2_565
O2 Cd1 C8 94.43(18) 2_455 1_465
O2 Cd1 C8 121.13(19) . 1_465
O3 Cd1 C8 106.16(17) 2_565 1_465
O3 Cd1 C8 27.33(15) 1_465 1_465
O4 Cd1 C8 27.70(15) 1_465 1_465
O4 Cd1 C8 147.06(17) 2_565 1_465
O2 Cd1 C8 121.13(19) 2_455 2_565
O2 Cd1 C8 94.43(18) . 2_565
O3 Cd1 C8 27.33(15) 2_565 2_565
O3 Cd1 C8 106.16(17) 1_465 2_565
O4 Cd1 C8 147.06(17) 1_465 2_565
O4 Cd1 C8 27.70(15) 2_565 2_565
C8 Cd1 C8 129.8(3) 1_465 2_565
C1 O2 Cd1 126.5(4) . .
C8 O3 Cd1 91.7(3) . 1_645
C8 O4 Cd1 88.3(4) . 1_645
C5 N1 C4 120.6(5) . .
C5 N1 C7 119.8(5) . .
C4 N1 C7 119.6(4) . .
O1 C1 O2 127.2(6) . .
O1 C1 C2 118.3(5) . .
O2 C1 C2 114.4(5) . .
C3 C2 C6 118.1(5) . .
C3 C2 C1 119.8(5) . .
C6 C2 C1 122.0(5) . .
C4 C3 C2 121.0(5) . .
C4 C3 H3A 119.5 . .
C2 C3 H3A 119.5 . .
N1 C4 C3 119.3(5) . .
N1 C4 H4A 120.4 . .
C3 C4 H4A 120.4 . .
N1 C5 C6 121.5(5) . .
N1 C5 H5A 119.3 . .
C6 C5 H5A 119.3 . .
C5 C6 C2 119.4(5) . .
C5 C6 H6A 120.3 . .
C2 C6 H6A 120.3 . .
N1 C7 C8 112.9(5) . .
N1 C7 H7A 109.0 . .
C8 C7 H7A 109.0 . .
N1 C7 H7B 109.0 . .
C8 C7 H7B 109.0 . .
H7A C7 H7B 107.8 . .
O3 C8 O4 124.7(5) . .
O3 C8 C7 120.4(5) . .
O4 C8 C7 114.9(5) . .
O3 C8 Cd1 61.0(3) . 1_645
O4 C8 Cd1 64.0(3) . 1_645
C7 C8 Cd1 173.7(4) . 1_645

loop_
_geom_bond_atom_site_label_1
_geom_bond_atom_site_label_2
_geom_bond_distance
_geom_bond_site_symmetry_2
Cd1 O2 2.181(4) 2_455
Cd1 O2 2.181(4) .
Cd1 O3 2.357(4) 2_565
Cd1 O3 2.357(4) 1_465
Cd1 O4 2.422(5) 1_465
Cd1 O4 2.422(5) 2_565
Cd1 C8 2.694(6) 1_465
Cd1 C8 2.694(6) 2_565
O1 C1 1.222(7) .
O2 C1 1.243(7) .
O3 C8 1.237(7) .
O3 Cd1 2.357(4) 1_645
O4 C8 1.253(7) .
O4 Cd1 2.422(4) 1_645
N1 C5 1.344(7) .
N1 C4 1.349(7) .
N1 C7 1.469(6) .
C1 C2 1.512(8) .
C2 C3 1.381(8) .
C2 C6 1.387(8) .
C3 C4 1.376(7) .
C3 H3A 0.9300 .
C4 H4A 0.9300 .
C5 C6 1.362(8) .
C5 H5A 0.9300 .
C6 H6A 0.9300 .
C7 C8 1.520(8) .
C7 H7A 0.9700 .
C7 H7B 0.9700 .
C8 Cd1 2.694(6) 1_645
